data_1515991
loop_
_publ_author_name
'Culf, Adrian S.'
'Cuperlovi\'c-Culf, Miroslava'
'L\'eger, Daniel A'
'Decken, Andreas'

_publ_section_title
;
 Small Head-to-Tail Macrocyclic \a-Peptoids.
;
_journal_issue 10
_journal_name_full 'Organic letters'
_journal_page_first 2780
_journal_page_last 2783
_journal_paper_doi 10.1021/ol501102b
_journal_volume 16
_journal_year 2014
_chemical_formula_moiety 'C45 H45 N5 O5, 0.5 [C H Cl3]'
_chemical_formula_sum 'C45.5 H45.5 Cl1.5 N5 O5'
_chemical_formula_weight 795.54
_space_group_IT_number 15
_symmetry_cell_setting monoclinic
_symmetry_Int_Tables_number 15
_symmetry_space_group_name_Hall '-C 2yc'
_symmetry_space_group_name_H-M 'C 1 2/c 1'
_atom_sites_solution_hydrogens geom
_atom_sites_solution_primary direct
_atom_sites_solution_secondary difmap
_audit_creation_method SHELXL-97
_cell_angle_alpha 90.00
_cell_angle_beta 102.463(11)
_cell_angle_gamma 90.00
_cell_formula_units_Z 8
_cell_length_a 24.448(16)
_cell_length_b 13.284(6)
_cell_length_c 27.047(12)
_cell_measurement_reflns_used 5041
_cell_measurement_temperature 188(1)
_cell_measurement_theta_max 22.23
_cell_measurement_theta_min 2.46
_cell_volume 8577(8)
_computing_cell_refinement 'Bruker SMART'
_computing_data_collection 'Bruker SMART'
_computing_data_reduction 'Bruker SAINT'
_computing_molecular_graphics 'Bruker SHELXTL (Sheldrick, 2008)'
_computing_publication_material 'Bruker SHELXTL (Sheldrick, 2008)'
_computing_structure_refinement 'SHELXL-97 (Sheldrick, 2008)'
_computing_structure_solution 'SHELXS-97 (Sheldrick, 2008)'
_diffrn_ambient_temperature 188(1)
_diffrn_measured_fraction_theta_full 1.000
_diffrn_measured_fraction_theta_max 0.970
_diffrn_measurement_device_type 'Bruker AXS SMART1000/P4'
_diffrn_measurement_method '\f and \w scans'
_diffrn_radiation_monochromator graphite
_diffrn_radiation_probe x-ray
_diffrn_radiation_type MoK\a
_diffrn_radiation_wavelength 0.71073
_diffrn_reflns_av_R_equivalents 0.0809
_diffrn_reflns_av_sigmaI/netI 0.1463
_diffrn_reflns_limit_h_max 31
_diffrn_reflns_limit_h_min -30
_diffrn_reflns_limit_k_max 17
_diffrn_reflns_limit_k_min -16
_diffrn_reflns_limit_l_max 34
_diffrn_reflns_limit_l_min -33
_diffrn_reflns_number 27610
_diffrn_reflns_theta_full 25.00
_diffrn_reflns_theta_max 27.50
_diffrn_reflns_theta_min 1.54
_diffrn_source 'fine-focus sealed tube'
_diffrn_source_type K760
_diffrn_standards_decay_% 0
_diffrn_standards_interval_count 0
_diffrn_standards_interval_time 0
_diffrn_standards_number 0
_exptl_absorpt_coefficient_mu 0.171
_exptl_absorpt_correction_T_max 0.9831
_exptl_absorpt_correction_T_min 0.9046
_exptl_absorpt_correction_type multi-scan
_exptl_absorpt_process_details 'SADABS (Sheldrick, 2008)'
_exptl_crystal_colour Colourless
_exptl_crystal_density_diffrn 1.232
_exptl_crystal_density_method 'not measured'
_exptl_crystal_description Rod
_exptl_crystal_F_000 3352
_exptl_crystal_recrystallization_method 'CHCl3, EtOH'
_exptl_crystal_size_max 0.60
_exptl_crystal_size_mid 0.25
_exptl_crystal_size_min 0.10
_platon_squeeze_details
;
;
_refine_diff_density_max 0.283
_refine_diff_density_min -0.340
_refine_diff_density_rms 0.077
_refine_ls_extinction_method none
_refine_ls_goodness_of_fit_ref 1.093
_refine_ls_hydrogen_treatment constr
_refine_ls_matrix_type full
_refine_ls_number_parameters 496
_refine_ls_number_reflns 9556
_refine_ls_number_restraints 0
_refine_ls_restrained_S_all 1.093
_refine_ls_R_factor_all 0.2204
_refine_ls_R_factor_gt 0.1180
_refine_ls_shift/su_max 0.000
_refine_ls_shift/su_mean 0.000
_refine_ls_structure_factor_coef Fsqd
_refine_ls_weighting_details 'calc w=1/[\s^2^(Fo^2^)+(0.1878P)^2^] where P=(Fo^2^+2Fc^2^)/3'
_refine_ls_weighting_scheme calc
_refine_ls_wR_factor_gt 0.3592
_refine_ls_wR_factor_ref 0.3831
_reflns_number_gt 3630
_reflns_number_total 9556
_reflns_threshold_expression 'I > 2\s(I)'
_cod_data_source_file ol501102b_si_005.cif
_cod_data_source_block ac131170
_cod_depositor_comments 'Adding full bibliography for 1515988--1515991.cif.'
_cod_original_sg_symbol_H-M 'C 2/c'
_cod_original_formula_sum 'C45.50 H45.50 Cl1.50 N5 O5'
_cod_database_code 1515991

loop_
_symmetry_equiv_pos_as_xyz
'x, y, z'
'-x, y, -z+1/2'
'x+1/2, y+1/2, z'
'-x+1/2, y+1/2, -z+1/2'
'-x, -y, -z'
'x, -y, z-1/2'
'-x+1/2, -y+1/2, -z'
'x+1/2, -y+1/2, z-1/2'

loop_
_atom_site_label
_atom_site_type_symbol
_atom_site_fract_x
_atom_site_fract_y
_atom_site_fract_z
_atom_site_U_iso_or_equiv
_atom_site_adp_type
_atom_site_occupancy
_atom_site_symmetry_multiplicity
_atom_site_calc_flag
_atom_site_refinement_flags
C1 C 0.3595(3) 0.5148(4) 0.2731(2) 0.0468(14) Uani 1 1 d .
C2 C 0.4122(2) 0.5187(5) 0.3151(2) 0.0539(16) Uani 1 1 d .
H2A H 0.4364 0.4604 0.3118 0.065 Uiso 1 1 calc R
H2B H 0.4334 0.5809 0.3116 0.065 Uiso 1 1 calc R
N3 N 0.39857(19) 0.5167(4) 0.36420(17) 0.0490(12) Uani 1 1 d .
C4 C 0.3762(2) 0.4350(4) 0.3828(2) 0.0468(15) Uani 1 1 d .
C5 C 0.3775(3) 0.3366(5) 0.3539(2) 0.0559(16) Uani 1 1 d .
H5A H 0.3617 0.3490 0.3175 0.067 Uiso 1 1 calc R
H5B H 0.4170 0.3157 0.3573 0.067 Uiso 1 1 calc R
N6 N 0.3465(2) 0.2540(4) 0.37101(18) 0.0573(14) Uani 1 1 d .
C7 C 0.2914(3) 0.2342(5) 0.3504(2) 0.0575(17) Uani 1 1 d .
C8 C 0.2595(2) 0.3150(4) 0.31797(19) 0.0416(13) Uani 1 1 d .
H8A H 0.2602 0.3767 0.3386 0.050 Uiso 1 1 calc R
H8B H 0.2788 0.3305 0.2902 0.050 Uiso 1 1 calc R
N9 N 0.20261(19) 0.2898(3) 0.29636(17) 0.0477(12) Uani 1 1 d .
C10 C 0.1828(2) 0.2600(4) 0.2482(2) 0.0418(13) Uani 1 1 d .
C11 C 0.2251(2) 0.2474(4) 0.2145(2) 0.0501(15) Uani 1 1 d .
H11A H 0.2588 0.2128 0.2339 0.060 Uiso 1 1 calc R
H11B H 0.2085 0.2044 0.1852 0.060 Uiso 1 1 calc R
N12 N 0.24146(19) 0.3428(3) 0.19620(16) 0.0455(12) Uani 1 1 d .
C13 C 0.2974(2) 0.3677(4) 0.20628(19) 0.0429(14) Uani 1 1 d .
C14 C 0.3152(2) 0.4738(4) 0.1890(2) 0.0463(14) Uani 1 1 d .
H14A H 0.3232 0.4690 0.1548 0.056 Uiso 1 1 calc R
H14B H 0.2845 0.5229 0.1879 0.056 Uiso 1 1 calc R
N15 N 0.36479(19) 0.5062(4) 0.22506(16) 0.0453(12) Uani 1 1 d .
C16 C 0.3984(2) 0.6159(4) 0.3901(2) 0.0459(14) Uani 1 1 d .
H16A H 0.3782 0.6092 0.4180 0.055 Uiso 1 1 calc R
H16B H 0.3781 0.6659 0.3657 0.055 Uiso 1 1 calc R
C17 C 0.4565(2) 0.6529(4) 0.41103(19) 0.0410(13) Uani 1 1 d .
C18 C 0.4822(3) 0.7223(5) 0.3846(2) 0.0568(16) Uani 1 1 d .
H18 H 0.4627 0.7482 0.3530 0.068 Uiso 1 1 calc R
C19 C 0.5372(3) 0.7532(5) 0.4055(3) 0.0719(19) Uani 1 1 d .
H19 H 0.5541 0.8012 0.3873 0.086 Uiso 1 1 calc R
C20 C 0.5674(3) 0.7185(5) 0.4497(3) 0.0627(17) Uani 1 1 d .
H20 H 0.6047 0.7403 0.4630 0.075 Uiso 1 1 calc R
C21 C 0.5401(3) 0.6468(5) 0.4759(2) 0.0615(18) Uani 1 1 d .
H21 H 0.5599 0.6196 0.5072 0.074 Uiso 1 1 calc R
C22 C 0.4863(3) 0.6168(4) 0.45676(19) 0.0492(15) Uani 1 1 d .
H22 H 0.4691 0.5702 0.4753 0.059 Uiso 1 1 calc R
C23 C 0.3786(3) 0.1856(5) 0.4080(3) 0.074(2) Uani 1 1 d .
H23A H 0.3523 0.1409 0.4206 0.089 Uiso 1 1 calc R
H23B H 0.3990 0.2255 0.4371 0.089 Uiso 1 1 calc R
C24 C 0.4196(3) 0.1223(5) 0.3889(3) 0.073(2) Uani 1 1 d .
C25 C 0.4147(3) 0.0986(5) 0.3399(4) 0.090(3) Uani 1 1 d .
H25 H 0.3830 0.1224 0.3160 0.108 Uiso 1 1 calc R
C26 C 0.4548(3) 0.0396(6) 0.3226(4) 0.093(3) Uani 1 1 d .
H26 H 0.4510 0.0268 0.2875 0.111 Uiso 1 1 calc R
C27 C 0.4985(4) 0.0018(7) 0.3564(6) 0.122(4) Uani 1 1 d .
H27 H 0.5243 -0.0417 0.3453 0.146 Uiso 1 1 calc R
C28 C 0.5061(4) 0.0250(7) 0.4055(6) 0.119(4) Uani 1 1 d .
H28 H 0.5387 0.0015 0.4283 0.143 Uiso 1 1 calc R
C29 C 0.4666(3) 0.0839(5) 0.4248(4) 0.095(3) Uani 1 1 d .
H29 H 0.4714 0.0971 0.4599 0.114 Uiso 1 1 calc R
C30 C 0.1613(3) 0.3015(4) 0.3301(2) 0.0523(15) Uani 1 1 d .
H30A H 0.1239 0.2780 0.3120 0.063 Uiso 1 1 calc R
H30B H 0.1732 0.2595 0.3608 0.063 Uiso 1 1 calc R
C31 C 0.1577(2) 0.4091(5) 0.3452(2) 0.0524(15) Uani 1 1 d .
C32 C 0.1627(3) 0.4344(6) 0.3962(3) 0.073(2) Uani 1 1 d .
H32 H 0.1692 0.3831 0.4213 0.088 Uiso 1 1 calc R
C33 C 0.1584(4) 0.5340(8) 0.4103(4) 0.100(3) Uani 1 1 d .
H33 H 0.1616 0.5501 0.4451 0.120 Uiso 1 1 calc R
C34 C 0.1496(4) 0.6085(8) 0.3756(5) 0.098(3) Uani 1 1 d .
H34 H 0.1465 0.6761 0.3861 0.118 Uiso 1 1 calc R
C35 C 0.1453(3) 0.5875(6) 0.3246(5) 0.103(3) Uani 1 1 d .
H35 H 0.1390 0.6396 0.3000 0.123 Uiso 1 1 calc R
C36 C 0.1503(3) 0.4894(5) 0.3110(3) 0.073(2) Uani 1 1 d .
H36 H 0.1487 0.4749 0.2763 0.088 Uiso 1 1 calc R
C37 C 0.1980(2) 0.3977(4) 0.15992(19) 0.0467(14) Uani 1 1 d .
H37A H 0.2111 0.4672 0.1562 0.056 Uiso 1 1 calc R
H37B H 0.1636 0.4017 0.1736 0.056 Uiso 1 1 calc R
C38 C 0.1840(2) 0.3474(4) 0.1080(2) 0.0443(14) Uani 1 1 d .
C39 C 0.1327(3) 0.3672(5) 0.0774(2) 0.0629(18) Uani 1 1 d .
H39 H 0.1069 0.4103 0.0887 0.075 Uiso 1 1 calc R
C40 C 0.1186(4) 0.3230(6) 0.0292(3) 0.082(3) Uani 1 1 d .
H40 H 0.0836 0.3387 0.0074 0.099 Uiso 1 1 calc R
C41 C 0.1554(4) 0.2557(6) 0.0124(3) 0.077(2) Uani 1 1 d .
H41 H 0.1453 0.2244 -0.0199 0.092 Uiso 1 1 calc R
C42 C 0.2064(3) 0.2367(6) 0.0444(2) 0.0663(18) Uani 1 1 d .
H42 H 0.2321 0.1924 0.0336 0.080 Uiso 1 1 calc R
C43 C 0.2214(3) 0.2813(5) 0.0925(2) 0.0645(19) Uani 1 1 d .
H43 H 0.2565 0.2666 0.1143 0.077 Uiso 1 1 calc R
C44 C 0.4163(3) 0.5313(5) 0.2055(2) 0.0571(16) Uani 1 1 d .
H44A H 0.4090 0.5928 0.1844 0.069 Uiso 1 1 calc R
H44B H 0.4475 0.5463 0.2346 0.069 Uiso 1 1 calc R
C45 C 0.4339(2) 0.4497(4) 0.1752(2) 0.0416(13) Uani 1 1 d .
C46 C 0.4390(3) 0.4703(6) 0.1259(2) 0.0651(19) Uani 1 1 d .
H46 H 0.4313 0.5362 0.1125 0.078 Uiso 1 1 calc R
C47 C 0.4547(4) 0.3977(9) 0.0970(3) 0.099(3) Uani 1 1 d .
H47 H 0.4567 0.4118 0.0630 0.119 Uiso 1 1 calc R
C48 C 0.4679(4) 0.3032(9) 0.1167(6) 0.128(5) Uani 1 1 d .
H48 H 0.4815 0.2540 0.0969 0.154 Uiso 1 1 calc R
C49 C 0.4620(4) 0.2795(6) 0.1625(5) 0.119(4) Uani 1 1 d .
H49 H 0.4685 0.2125 0.1746 0.142 Uiso 1 1 calc R
C50 C 0.4458(3) 0.3547(5) 0.1935(3) 0.0669(19) Uani 1 1 d .
H50 H 0.4433 0.3390 0.2272 0.080 Uiso 1 1 calc R
O1 O 0.31306(16) 0.5110(3) 0.28378(13) 0.0451(9) Uani 1 1 d .
O2 O 0.36037(19) 0.4359(3) 0.42298(15) 0.0647(12) Uani 1 1 d .
O3 O 0.26890(19) 0.1561(3) 0.35973(18) 0.0748(14) Uani 1 1 d .
O4 O 0.13316(16) 0.2414(3) 0.23071(14) 0.0550(11) Uani 1 1 d .
O5 O 0.33261(15) 0.3129(3) 0.23099(13) 0.0458(10) Uani 1 1 d .

loop_
_atom_site_aniso_label
_atom_site_aniso_U_11
_atom_site_aniso_U_22
_atom_site_aniso_U_33
_atom_site_aniso_U_23
_atom_site_aniso_U_13
_atom_site_aniso_U_12
C1 0.052(4) 0.033(3) 0.052(4) -0.015(3) 0.006(3) 0.001(3)
C2 0.050(3) 0.067(4) 0.043(3) -0.029(3) 0.004(3) 0.013(3)
N3 0.056(3) 0.044(3) 0.041(3) -0.014(2) -0.002(2) -0.010(2)
C4 0.057(4) 0.042(4) 0.032(3) -0.006(3) -0.011(3) 0.012(3)
C5 0.059(4) 0.049(4) 0.051(4) -0.007(3) -0.009(3) 0.006(3)
N6 0.070(3) 0.040(3) 0.050(3) -0.008(2) -0.014(2) 0.006(3)
C7 0.056(4) 0.042(4) 0.065(4) -0.013(3) -0.009(3) -0.002(3)
C8 0.044(3) 0.045(3) 0.034(3) 0.001(3) 0.003(2) -0.004(3)
N9 0.054(3) 0.046(3) 0.041(3) -0.002(2) 0.004(2) -0.002(2)
C10 0.045(3) 0.038(3) 0.040(3) 0.003(3) 0.003(3) 0.002(3)
C11 0.054(3) 0.038(3) 0.052(3) -0.004(3) -0.004(3) -0.002(3)
N12 0.056(3) 0.040(3) 0.036(2) -0.004(2) -0.001(2) -0.003(2)
C13 0.047(3) 0.049(4) 0.029(3) -0.011(3) 0.002(2) 0.006(3)
C14 0.053(3) 0.050(4) 0.038(3) -0.011(3) 0.015(3) -0.003(3)
N15 0.053(3) 0.053(3) 0.033(2) -0.005(2) 0.016(2) -0.007(2)
C16 0.055(3) 0.045(3) 0.035(3) -0.008(3) 0.004(2) 0.012(3)
C17 0.057(3) 0.036(3) 0.029(3) -0.004(2) 0.007(2) 0.007(3)
C18 0.065(4) 0.048(4) 0.053(4) 0.006(3) 0.004(3) 0.013(3)
C19 0.076(5) 0.052(4) 0.086(5) 0.003(4) 0.015(4) -0.007(4)
C20 0.071(4) 0.053(4) 0.060(4) -0.005(3) 0.005(3) -0.005(3)
C21 0.068(4) 0.058(4) 0.049(4) -0.005(3) -0.010(3) 0.009(3)
C22 0.072(4) 0.043(3) 0.030(3) 0.003(3) 0.005(3) -0.005(3)
C23 0.090(5) 0.052(4) 0.062(4) 0.010(3) -0.026(4) -0.002(4)
C24 0.063(4) 0.028(3) 0.110(6) -0.002(4) -0.021(4) -0.004(3)
C25 0.068(5) 0.034(4) 0.150(8) -0.014(5) -0.016(5) 0.006(3)
C26 0.078(5) 0.051(5) 0.149(8) -0.026(5) 0.024(5) 0.008(4)
C27 0.070(6) 0.053(5) 0.237(14) -0.017(8) 0.021(8) 0.014(5)
C28 0.050(5) 0.053(6) 0.232(14) 0.028(7) -0.017(7) 0.006(4)
C29 0.073(5) 0.043(4) 0.145(8) 0.031(5) -0.029(5) 0.002(4)
C30 0.062(4) 0.045(4) 0.050(3) 0.004(3) 0.011(3) -0.006(3)
C31 0.052(4) 0.054(4) 0.053(4) -0.004(3) 0.014(3) -0.001(3)
C32 0.082(5) 0.068(5) 0.063(4) -0.020(4) 0.000(4) 0.002(4)
C33 0.086(6) 0.090(7) 0.114(7) -0.044(6) 0.001(5) -0.012(5)
C34 0.082(6) 0.078(7) 0.137(9) -0.043(7) 0.030(6) -0.009(5)
C35 0.080(6) 0.050(5) 0.183(11) 0.038(6) 0.041(6) 0.005(4)
C36 0.093(5) 0.052(4) 0.083(5) 0.018(4) 0.039(4) 0.015(4)
C37 0.043(3) 0.050(4) 0.043(3) 0.007(3) -0.001(2) -0.007(3)
C38 0.048(3) 0.045(3) 0.038(3) 0.011(3) 0.005(3) -0.012(3)
C39 0.070(4) 0.048(4) 0.062(4) 0.012(3) -0.005(3) -0.001(3)
C40 0.101(6) 0.081(5) 0.045(4) 0.030(4) -0.027(4) -0.029(5)
C41 0.105(6) 0.083(6) 0.042(4) 0.013(4) 0.012(4) -0.036(5)
C42 0.073(4) 0.083(5) 0.049(4) -0.008(4) 0.024(3) -0.012(4)
C43 0.061(4) 0.083(5) 0.047(4) -0.003(4) 0.006(3) -0.018(4)
C44 0.060(4) 0.058(4) 0.054(4) -0.019(3) 0.015(3) -0.007(3)
C45 0.050(3) 0.041(3) 0.039(3) -0.007(3) 0.022(2) -0.002(3)
C46 0.084(5) 0.078(5) 0.037(3) -0.003(3) 0.021(3) -0.020(4)
C47 0.102(6) 0.138(9) 0.073(5) -0.068(6) 0.054(5) -0.047(6)
C48 0.082(6) 0.104(8) 0.225(14) -0.109(9) 0.092(8) -0.044(6)
C49 0.096(7) 0.045(5) 0.247(13) -0.019(7) 0.108(8) -0.003(4)
C50 0.072(4) 0.052(4) 0.085(5) 0.018(4) 0.036(4) 0.009(3)
O1 0.044(2) 0.047(2) 0.043(2) -0.0055(18) 0.0075(17) 0.0081(18)
O2 0.090(3) 0.063(3) 0.036(2) -0.001(2) 0.003(2) 0.001(2)
O3 0.085(3) 0.038(2) 0.086(3) 0.005(2) -0.017(3) -0.010(2)
O4 0.055(3) 0.057(3) 0.048(2) -0.007(2) 0.0014(19) 0.000(2)
O5 0.049(2) 0.047(2) 0.040(2) -0.0110(18) 0.0038(17) 0.0123(19)

loop_
_atom_type_symbol
_atom_type_description
_atom_type_scat_dispersion_real
_atom_type_scat_dispersion_imag
_atom_type_scat_source
C C 0.0033 0.0016 'International Tables Vol C Tables 4.2.6.8 and 6.1.1.4'
H H 0.0000 0.0000 'International Tables Vol C Tables 4.2.6.8 and 6.1.1.4'
N N 0.0061 0.0033 'International Tables Vol C Tables 4.2.6.8 and 6.1.1.4'
O O 0.0106 0.0060 'International Tables Vol C Tables 4.2.6.8 and 6.1.1.4'
Cl Cl 0.1484 0.1585 'International Tables Vol C Tables 4.2.6.8 and 6.1.1.4'

loop_
_geom_angle_atom_site_label_1
_geom_angle_atom_site_label_2
_geom_angle_atom_site_label_3
_geom_angle
O1 C1 N15 120.7(5)
O1 C1 C2 120.0(5)
N15 C1 C2 118.9(5)
N3 C2 C1 111.1(5)
N3 C2 H2A 109.4
C1 C2 H2A 109.4
N3 C2 H2B 109.4
C1 C2 H2B 109.4
H2A C2 H2B 108.0
C4 N3 C2 123.3(5)
C4 N3 C16 119.2(5)
C2 N3 C16 116.3(5)
O2 C4 N3 123.2(5)
O2 C4 C5 120.5(6)
N3 C4 C5 115.9(5)
N6 C5 C4 114.1(5)
N6 C5 H5A 108.7
C4 C5 H5A 108.7
N6 C5 H5B 108.7
C4 C5 H5B 108.7
H5A C5 H5B 107.6
C7 N6 C23 120.0(6)
C7 N6 C5 123.1(5)
C23 N6 C5 116.6(5)
O3 C7 N6 121.7(6)
O3 C7 C8 121.9(5)
N6 C7 C8 116.3(6)
N9 C8 C7 114.2(5)
N9 C8 H8A 108.7
C7 C8 H8A 108.7
N9 C8 H8B 108.7
C7 C8 H8B 108.7
H8A C8 H8B 107.6
C10 N9 C8 125.4(5)
C10 N9 C30 117.9(5)
C8 N9 C30 116.7(4)
O4 C10 N9 123.3(5)
O4 C10 C11 119.2(5)
N9 C10 C11 117.5(5)
N12 C11 C10 112.4(5)
N12 C11 H11A 109.1
C10 C11 H11A 109.1
N12 C11 H11B 109.1
C10 C11 H11B 109.1
H11A C11 H11B 107.9
C13 N12 C11 118.6(4)
C13 N12 C37 123.8(5)
C11 N12 C37 116.5(4)
O5 C13 N12 121.5(5)
O5 C13 C14 119.5(5)
N12 C13 C14 118.8(5)
N15 C14 C13 108.2(4)
N15 C14 H14A 110.1
C13 C14 H14A 110.1
N15 C14 H14B 110.1
C13 C14 H14B 110.1
H14A C14 H14B 108.4
C1 N15 C14 115.9(5)
C1 N15 C44 125.8(5)
C14 N15 C44 118.2(4)
N3 C16 C17 111.6(4)
N3 C16 H16A 109.3
C17 C16 H16A 109.3
N3 C16 H16B 109.3
C17 C16 H16B 109.3
H16A C16 H16B 108.0
C22 C17 C18 118.6(5)
C22 C17 C16 120.1(5)
C18 C17 C16 121.3(5)
C17 C18 C19 119.1(6)
C17 C18 H18 120.4
C19 C18 H18 120.4
C20 C19 C18 123.4(7)
C20 C19 H19 118.3
C18 C19 H19 118.3
C19 C20 C21 116.4(6)
C19 C20 H20 121.8
C21 C20 H20 121.8
C22 C21 C20 121.3(6)
C22 C21 H21 119.4
C20 C21 H21 119.4
C21 C22 C17 121.3(6)
C21 C22 H22 119.4
C17 C22 H22 119.4
N6 C23 C24 114.8(6)
N6 C23 H23A 108.6
C24 C23 H23A 108.6
N6 C23 H23B 108.6
C24 C23 H23B 108.6
H23A C23 H23B 107.5
C25 C24 C29 118.3(8)
C25 C24 C23 123.6(6)
C29 C24 C23 118.1(8)
C24 C25 C26 122.5(8)
C24 C25 H25 118.8
C26 C25 H25 118.8
C27 C26 C25 119.3(10)
C27 C26 H26 120.4
C25 C26 H26 120.4
C28 C27 C26 120.5(10)
C28 C27 H27 119.7
C26 C27 H27 119.7
C27 C28 C29 122.0(9)
C27 C28 H28 119.0
C29 C28 H28 119.0
C28 C29 C24 117.2(9)
C28 C29 H29 121.4
C24 C29 H29 121.4
C31 C30 N9 110.5(5)
C31 C30 H30A 109.5
N9 C30 H30A 109.5
C31 C30 H30B 109.5
N9 C30 H30B 109.5
H30A C30 H30B 108.1
C36 C31 C32 116.1(6)
C36 C31 C30 123.8(6)
C32 C31 C30 120.0(6)
C33 C32 C31 120.3(8)
C33 C32 H32 119.9
C31 C32 H32 119.9
C34 C33 C32 121.2(9)
C34 C33 H33 119.4
C32 C33 H33 119.4
C33 C34 C35 120.7(9)
C33 C34 H34 119.6
C35 C34 H34 119.6
C36 C35 C34 117.8(9)
C36 C35 H35 121.1
C34 C35 H35 121.1
C35 C36 C31 123.8(8)
C35 C36 H36 118.1
C31 C36 H36 118.1
N12 C37 C38 112.5(5)
N12 C37 H37A 109.1
C38 C37 H37A 109.1
N12 C37 H37B 109.1
C38 C37 H37B 109.1
H37A C37 H37B 107.8
C39 C38 C43 120.8(6)
C39 C38 C37 117.8(6)
C43 C38 C37 121.4(5)
C38 C39 C40 119.4(7)
C38 C39 H39 120.3
C40 C39 H39 120.3
C39 C40 C41 121.2(7)
C39 C40 H40 119.4
C41 C40 H40 119.4
C42 C41 C40 117.8(7)
C42 C41 H41 121.1
C40 C41 H41 121.1
C41 C42 C43 121.6(7)
C41 C42 H42 119.2
C43 C42 H42 119.2
C38 C43 C42 119.1(6)
C38 C43 H43 120.4
C42 C43 H43 120.4
C45 C44 N15 113.4(5)
C45 C44 H44A 108.9
N15 C44 H44A 108.9
C45 C44 H44B 108.9
N15 C44 H44B 108.9
H44A C44 H44B 107.7
C50 C45 C46 118.2(6)
C50 C45 C44 122.8(5)
C46 C45 C44 118.9(6)
C47 C46 C45 120.6(8)
C47 C46 H46 119.7
C45 C46 H46 119.7
C46 C47 C48 120.0(8)
C46 C47 H47 120.0
C48 C47 H47 120.0
C49 C48 C47 121.3(8)
C49 C48 H48 119.3
C47 C48 H48 119.3
C48 C49 C50 119.3(9)
C48 C49 H49 120.3
C50 C49 H49 120.3
C45 C50 C49 120.3(7)
C45 C50 H50 119.8
C49 C50 H50 119.8

loop_
_geom_bond_atom_site_label_1
_geom_bond_atom_site_label_2
_geom_bond_distance
C1 O1 1.232(7)
C1 N15 1.338(7)
C1 C2 1.523(8)
C2 N3 1.438(7)
C2 H2A 0.9900
C2 H2B 0.9900
N3 C4 1.361(8)
N3 C16 1.493(7)
C4 O2 1.228(7)
C4 C5 1.528(8)
C5 N6 1.465(8)
C5 H5A 0.9900
C5 H5B 0.9900
N6 C7 1.368(7)
N6 C23 1.450(7)
C7 O3 1.226(7)
C7 C8 1.495(8)
C8 N9 1.428(7)
C8 H8A 0.9900
C8 H8B 0.9900
N9 C10 1.347(7)
N9 C30 1.509(7)
C10 O4 1.230(6)
C10 C11 1.527(8)
C11 N12 1.448(7)
C11 H11A 0.9900
C11 H11B 0.9900
N12 C13 1.376(7)
N12 C37 1.474(7)
C13 O5 1.211(6)
C13 C14 1.575(8)
C14 N15 1.447(7)
C14 H14A 0.9900
C14 H14B 0.9900
N15 C44 1.505(7)
C16 C17 1.495(8)
C16 H16A 0.9900
C16 H16B 0.9900
C17 C22 1.380(7)
C17 C18 1.395(8)
C18 C19 1.404(9)
C18 H18 0.9500
C19 C20 1.345(9)
C19 H19 0.9500
C20 C21 1.434(9)
C20 H20 0.9500
C21 C22 1.364(8)
C21 H21 0.9500
C22 H22 0.9500
C23 C24 1.484(10)
C23 H23A 0.9900
C23 H23B 0.9900
C24 C25 1.341(11)
C24 C29 1.428(9)
C25 C26 1.413(11)
C25 H25 0.9500
C26 C27 1.344(13)
C26 H26 0.9500
C27 C28 1.337(15)
C27 H27 0.9500
C28 C29 1.425(14)
C28 H28 0.9500
C29 H29 0.9500
C30 C31 1.494(8)
C30 H30A 0.9900
C30 H30B 0.9900
C31 C36 1.397(9)
C31 C32 1.399(9)
C32 C33 1.388(11)
C32 H32 0.9500
C33 C34 1.350(13)
C33 H33 0.9500
C34 C35 1.387(13)
C34 H34 0.9500
C35 C36 1.368(11)
C35 H35 0.9500
C36 H36 0.9500
C37 C38 1.525(8)
C37 H37A 0.9900
C37 H37B 0.9900
C38 C39 1.371(8)
C38 C43 1.396(9)
C39 C40 1.404(10)
C39 H39 0.9500
C40 C41 1.411(11)
C40 H40 0.9500
C41 C42 1.380(9)
C41 H41 0.9500
C42 C43 1.406(9)
C42 H42 0.9500
C43 H43 0.9500
C44 C45 1.479(8)
C44 H44A 0.9900
C44 H44B 0.9900
C45 C50 1.364(8)
C45 C46 1.393(8)
C46 C47 1.349(10)
C46 H46 0.9500
C47 C48 1.375(15)
C47 H47 0.9500
C48 C49 1.316(15)
C48 H48 0.9500
C49 C50 1.413(11)
C49 H49 0.9500
C50 H50 0.9500

loop_
_platon_squeeze_void_nr
_platon_squeeze_void_average_x
_platon_squeeze_void_average_y
_platon_squeeze_void_average_z
_platon_squeeze_void_volume
_platon_squeeze_void_count_electrons
_platon_squeeze_void_content
1 0.250 -0.250 0.000 221 63 ' '
2 0.750 0.250 0.000 221 63 ' '
3 0.250 0.250 0.500 221 63 ' '
4 0.750 -0.250 0.500 221 63 ' '
5 0.610 0.066 -0.005 10 1 ' '
6 0.230 0.058 0.125 10 1 ' '
7 0.770 0.058 0.375 10 1 ' '
8 0.389 0.066 0.505 11 1 ' '
9 0.500 0.206 0.750 55 7 ' '
10 0.000 0.294 0.250 55 7 ' '
11 0.889 0.434 0.005 11 1 ' '
12 0.110 0.433 0.495 10 1 ' '
13 0.730 0.442 0.625 10 1 ' '
14 0.270 0.442 0.875 10 1 ' '
15 0.110 0.566 -0.005 10 1 ' '
16 0.730 0.558 0.125 10 1 ' '
17 0.270 0.558 0.375 10 1 ' '
18 0.889 0.566 0.505 11 1 ' '
19 1.000 0.706 0.750 55 7 ' '
20 0.500 0.794 0.250 55 7 ' '
21 0.389 0.934 0.005 11 1 ' '
22 0.610 0.933 0.495 10 1 ' '
23 0.230 0.942 0.625 10 1 ' '
24 0.770 0.942 0.875 10 1 ' '
